data_4023214
loop_
_publ_author_name
'Ravuri S. K. Kishore'
'Velayutham Ravikumar'
'G\'erald Bernardinelli'
'Naomi Sakai'
'Stefan Matile'

_publ_contact_author
;
     Dr Gerald Bernardinelli
     Laboratory of X-ray Crystallography
     University of Geneva
     24, quai E. Ansermet
     CH - 1211 Geneva 4
     Switzerland
;
_publ_contact_author_email gerald.bernardinelli@cryst.unige.ch
_publ_contact_author_fax '41 22 379 61 08'
_publ_contact_author_phone '41 22 379 62 02'
_publ_section_title
;
 Rapid and Mild Synthesis of Functionalized Naphthalenediimides
;
_journal_name_full 'Journal of Organic Chemistry'
_journal_page_first 738
_journal_page_last 740
_journal_paper_doi 10.1021/jo702392q
_journal_volume 73
_journal_year 2008
_chemical_formula_moiety 'C22 H22 Br2 O8'
_chemical_formula_sum 'C22 H22 Br2 O8'
_chemical_formula_weight 574.3
_space_group_IT_number 14
_symmetry_cell_setting monoclinic
_symmetry_space_group_name_Hall '-P 2yn'
_symmetry_space_group_name_H-M 'P 1 21/n 1'
_audit_conform_dict_name cif_core.dic
_audit_conform_dict_version 2.0.1
_audit_creation_date 2007-10-08
_audit_creation_method from_xtal_archive_file_using_CIFIO
_audit_update_record 2007-10-08
_cell_angle_alpha 90.00000
_cell_angle_beta 90.372(7)
_cell_angle_gamma 90.00000
_cell_formula_units_Z 2
_cell_length_a 9.6278(6)
_cell_length_b 9.7598(8)
_cell_length_c 11.9405(7)
_cell_measurement_reflns_used 8000
_cell_measurement_temperature 150
_cell_measurement_theta_max 28.0
_cell_measurement_theta_min 4.0
_cell_volume 1121.97(13)
_computing_cell_refinement 'CELL (Stoe & Cie, 1999)'
_computing_data_collection 'EXPOSE (Stoe & Cie, 1999)'
_computing_data_reduction 'XRED (Stoe & Cie, 1999)'
_computing_molecular_graphics xtal_gx3
_computing_publication_material xtal_CIFIO
_computing_structure_refinement xtal_CRYLSQ
_computing_structure_solution SIR97
_diffrn_detector_area_resol_mean 6
_diffrn_measured_fraction_theta_full 1.0
_diffrn_measured_fraction_theta_max 1.0
_diffrn_measurement_device_type 'Stoe Ipds'
_diffrn_measurement_method \f
_diffrn_radiation_type MoK\a
_diffrn_radiation_wavelength .71073
_diffrn_reflns_av_R_equivalents .049
_diffrn_reflns_limit_h_max 12
_diffrn_reflns_limit_h_min -12
_diffrn_reflns_limit_k_max 12
_diffrn_reflns_limit_k_min -12
_diffrn_reflns_limit_l_max 15
_diffrn_reflns_limit_l_min -15
_diffrn_reflns_number 16321
_diffrn_reflns_theta_full 28.
_diffrn_reflns_theta_max 28.
_diffrn_standards_decay_% 0
_exptl_absorpt_coefficient_mu 3.66
_exptl_absorpt_correction_T_max .7458
_exptl_absorpt_correction_T_min .4630
_exptl_absorpt_correction_type numerical
_exptl_absorpt_process_details 'XRED; Stoe & Cie, 1999'
_exptl_crystal_colour colourless
_exptl_crystal_density_diffrn 1.7
_exptl_crystal_density_meas ?
_exptl_crystal_description prism
_exptl_crystal_F_000 576
_exptl_crystal_size_max .243
_exptl_crystal_size_mid .235
_exptl_crystal_size_min .083
_refine_diff_density_max .613
_refine_diff_density_min -.702
_refine_ls_abs_structure_details none
_refine_ls_extinction_method none
_refine_ls_goodness_of_fit_ref 1.15(2)
_refine_ls_hydrogen_treatment refxyz
_refine_ls_number_parameters 178
_refine_ls_number_reflns 1999
_refine_ls_R_factor_gt .024
_refine_ls_shift/su_max .0018
_refine_ls_structure_factor_coef F
_refine_ls_weighting_details \w=1/[\s^2^(Fo)+0.00015(Fo^2^)]
_refine_ls_weighting_scheme calc
_refine_ls_wR_factor_ref .024
_reflns_number_gt 1955
_reflns_number_total 2713
_reflns_threshold_expression 'refl observed if Fo > 3.99 \s(Fo)'
_cod_data_source_file jo702392q-File004.cif
_cod_data_source_block RAVU
_cod_depositor_comments
;
The following automatic conversions were performed:

'_exptl_crystal_density_meas' value 'not_measured' was changed to '?'
- the value is perceived as not measured.

Automatic conversion script
Id: cif_fix_values 3008 2015-01-20 13:52:24Z robertas 
;
_cod_original_sg_symbol_Hall '-P 2yn  '
_cod_original_sg_symbol_H-M 'P 21/n'
_cod_database_code 4023214

loop_
_symmetry_equiv_pos_as_xyz
+x,+y,+z
1/2-x,1/2+y,1/2-z
-x,-y,-z
1/2+x,1/2-y,1/2+z

loop_
_atom_site_label
_atom_site_fract_x
_atom_site_fract_y
_atom_site_fract_z
_atom_site_U_iso_or_equiv
_atom_site_occupancy
_atom_site_adp_type
Br .19723(3) .79418(3) .136881(19) .02081(12) 1.00000 Uani
O1 .56832(16) .72655(15) .25333(13) .0178(8) 1.00000 Uani
O2 .37237(16) .61941(15) .30944(12) .0146(8) 1.00000 Uani
O3 .39495(16) .57304(16) -.30351(13) .0166(8) 1.00000 Uani
O4 .19422(16) .48295(16) -.24020(13) .0152(8) 1.00000 Uani
C1 .5165(3) .5159(2) .05753(17) .0109(10) 1.00000 Uani
C2 .4281(3) .6092(3) .11833(17) .0121(10) 1.00000 Uani
C3 .3116(3) .6614(3) .06657(18) .0144(10) 1.00000 Uani
C4 .2766(3) .6276(3) -.04443(18) .0141(11) 1.00000 Uani
C5 .3613(3) .5437(3) -.10621(17) .0120(10) 1.00000 Uani
C6 .4660(3) .6586(3) .23418(18) .0124(10) 1.00000 Uani
C7 .3995(3) .6594(3) .42601(19) .0197(12) 1.00000 Uani
C8 .3529(4) .8042(4) .4486(3) .0333(15) 1.00000 Uani
C9 .3220(3) .5334(3) -.22793(18) .0135(11) 1.00000 Uani
C10 .1416(3) .4773(3) -.35507(19) .0190(12) 1.00000 Uani
C11 .0021(3) .4086(4) -.3507(3) .0290(15) 1.00000 Uani
H4 .198(4) .667(4) -.081(3) .04000 1.00000 Uiso
H71 .342(4) .596(4) .469(3) .04000 1.00000 Uiso
H72 .495(4) .646(3) .440(3) .04000 1.00000 Uiso
H81 .404(4) .868(4) .404(3) .04000 1.00000 Uiso
H82 .255(4) .815(3) .431(3) .04000 1.00000 Uiso
H83 .364(4) .820(4) .529(3) .04000 1.00000 Uiso
H101 .140(4) .572(4) -.384(3) .04000 1.00000 Uiso
H102 .209(4) .425(4) -.397(3) .04000 1.00000 Uiso
H111 .006(4) .321(4) -.315(3) .04000 1.00000 Uiso
H112 -.063(4) .459(4) -.305(3) .04000 1.00000 Uiso
H113 -.034(4) .398(4) -.422(3) .04000 1.00000 Uiso

loop_
_atom_site_aniso_label
_atom_site_aniso_U_11
_atom_site_aniso_U_22
_atom_site_aniso_U_33
_atom_site_aniso_U_12
_atom_site_aniso_U_13
_atom_site_aniso_U_23
Br .02539(12) .02429(12) .01275(11) .01350(11) -.00063(8) -.00224(11)
O1 .0201(8) .0168(8) .0163(8) -.0034(7) -.0023(6) -.0016(7)
O2 .0168(8) .0192(8) .0078(7) -.0012(7) -.0003(6) -.0019(6)
O3 .0198(8) .0190(8) .0109(8) -.0003(7) .0001(7) .0023(6)
O4 .0137(8) .0210(8) .0110(8) -.0006(6) -.0034(6) -.0008(7)
C1 .0135(10) .0098(9) .0093(10) -.0025(8) -.0013(8) .0005(8)
C2 .0141(10) .0118(10) .0103(10) -.0023(8) .0000(8) -.0002(8)
C3 .0169(11) .0132(10) .0130(11) .0026(8) .0026(9) -.0021(8)
C4 .0133(11) .0166(11) .0125(11) .0018(8) -.0021(9) .0021(9)
C5 .0141(11) .0124(10) .0096(10) -.0025(8) -.0014(8) .0020(8)
C6 .0160(11) .0102(9) .0111(10) .0031(8) -.0009(8) -.0009(8)
C7 .0239(13) .0261(12) .0091(11) .0019(10) .0007(10) -.0040(9)
C8 .0400(16) .0364(15) .0234(14) .0123(14) -.0010(12) -.0142(13)
C9 .0153(11) .0117(10) .0134(11) .0030(8) -.0022(9) .0002(9)
C10 .0219(12) .0242(12) .0109(11) -.0004(10) -.0070(9) -.0024(10)
C11 .0240(14) .0384(16) .0246(14) -.0044(12) -.0074(11) -.0015(13)

loop_
_atom_type_symbol
_atom_type_scat_source
_atom_type_scat_dispersion_real
_atom_type_scat_dispersion_imag
C Int._Tables_Vol_IV_Tables_2.2B_and_2.3.1 .002 .002
H Int._Tables_Vol_IV_Tables_2.2B_and_2.3.1 0 0
O Int._Tables_Vol_IV_Tables_2.2B_and_2.3.1 .008 .006
Br Int._Tables_Vol_IV_Tables_2.2B_and_2.3.1 -.374 2.456

loop_
_geom_angle_atom_site_label_1
_geom_angle_atom_site_label_2
_geom_angle_atom_site_label_3
_geom_angle_site_symmetry_1
_geom_angle_site_symmetry_2
_geom_angle_site_symmetry_3
_geom_angle
C6 O2 C7 . . . 116.50(17)
C9 O4 C10 . . . 115.58(17)
C2 C1 C1 . . 3_665 119.13(18)
C2 C1 C5 . . 3_665 122.49(19)
C1 C1 C5 3_665 . 3_665 118.35(18)
C1 C2 C3 . . . 119.29(19)
C1 C2 C6 . . . 121.49(18)
C3 C2 C6 . . . 119.07(19)
Br C3 C2 . . . 121.83(16)
Br C3 C4 . . . 116.18(16)
C2 C3 C4 . . . 121.8(2)
C3 C4 C5 . . . 120.47(19)
C3 C4 H4 . . . 121.5(19)
C5 C4 H4 . . . 117.9(19)
C4 C5 C9 . . . 114.36(19)
C4 C5 C1 . . 3_665 120.87(19)
C9 C5 C1 . . 3_665 124.50(19)
O1 C6 O2 . . . 125.73(19)
O1 C6 C2 . . . 122.76(19)
O2 C6 C2 . . . 111.50(17)
O2 C7 C8 . . . 111.6(2)
O2 C7 H71 . . . 103.6(19)
O2 C7 H72 . . . 108(2)
C8 C7 H71 . . . 109.1(18)
C8 C7 H72 . . . 112.8(18)
H71 C7 H72 . . . 112(3)
C7 C8 H81 . . . 111.0(19)
C7 C8 H82 . . . 110.5(18)
C7 C8 H83 . . . 107.1(18)
H81 C8 H82 . . . 108(3)
H81 C8 H83 . . . 113(3)
H82 C8 H83 . . . 107(3)
O3 C9 O4 . . . 125.17(19)
O3 C9 C5 . . . 123.7(2)
O4 C9 C5 . . . 110.97(18)
O4 C10 C11 . . . 106.8(2)
O4 C10 H101 . . . 107.2(19)
O4 C10 H102 . . . 106.4(19)
C11 C10 H101 . . . 114.5(19)
C11 C10 H102 . . . 112.4(18)
H101 C10 H102 . . . 109(3)
C10 C11 H111 . . . 112.3(19)
C10 C11 H112 . . . 112.2(19)
C10 C11 H113 . . . 110(2)
H111 C11 H112 . . . 103(3)
H111 C11 H113 . . . 109(3)
H112 C11 H113 . . . 110(3)

loop_
_geom_bond_atom_site_label_1
_geom_bond_atom_site_label_2
_geom_bond_site_symmetry_1
_geom_bond_site_symmetry_2
_geom_bond_distance
Br C3 . . 1.899(3)
O1 C6 . . 1.209(3)
O2 C6 . . 1.333(3)
O2 C7 . . 1.467(3)
O3 C9 . . 1.211(3)
O4 C9 . . 1.332(3)
O4 C10 . . 1.460(3)
C1 C2 . . 1.446(3)
C1 C1 . 3_665 1.442(3)
C1 C5 . 3_665 1.432(3)
C2 C3 . . 1.375(3)
C2 C6 . . 1.507(3)
C3 C4 . . 1.405(3)
C4 C5 . . 1.374(3)
C4 H4 . . .95(4)
C5 C9 . . 1.503(3)
C7 C8 . . 1.507(4)
C7 H71 . . .97(4)
C7 H72 . . .95(4)
C8 H81 . . .96(4)
C8 H82 . . .97(4)
C8 H83 . . .97(4)
C10 C11 . . 1.503(4)
C10 H101 . . .99(4)
C10 H102 . . .97(4)
C11 H111 . . .96(4)
C11 H112 . . .97(4)
C11 H113 . . .92(4)

loop_
_geom_torsion_atom_site_label_1
_geom_torsion_atom_site_label_2
_geom_torsion_atom_site_label_3
_geom_torsion_atom_site_label_4
_geom_torsion_site_symmetry_1
_geom_torsion_site_symmetry_2
_geom_torsion_site_symmetry_3
_geom_torsion_site_symmetry_4
_geom_torsion
C7 O2 C6 O1 . . . . -2.0(3)
C7 O2 C6 C2 . . . . 178.91(17)
C6 O2 C7 C8 . . . . 82.5(3)
C6 O2 C7 H71 . . . . -160.3(19)
C6 O2 C7 H72 . . . . -41.7(19)
C10 O4 C9 O3 . . . . -.3(3)
C10 O4 C9 C5 . . . . 175.96(17)
C9 O4 C10 C11 . . . . 176.0(2)
C9 O4 C10 H101 . . . . -61(2)
C9 O4 C10 H102 . . . . 55.8(19)
C1 C1 C2 C3 3_665 . . . 2.5(3)
C1 C1 C2 C6 3_665 . . . -173.07(19)
C5 C1 C2 C3 3_665 . . . -179.3(2)
C5 C1 C2 C6 3_665 . . . 5.1(4)
C2 C1 C1 C5 . . 3_665 . -1.7(3)
C5 C1 C1 C5 3_665 . 3_665 . 180.00(18)
C1 C2 C3 Br . . . . -175.55(15)
C1 C2 C3 C4 . . . . -.6(4)
C6 C2 C3 Br . . . . .1(3)
C6 C2 C3 C4 . . . . 175.03(19)
C1 C2 C6 O1 . . . . 63.1(3)
C1 C2 C6 O2 . . . . -117.8(3)
C3 C2 C6 O1 . . . . -112.5(3)
C3 C2 C6 O2 . . . . 66.7(3)
Br C3 C4 C5 . . . . 173.14(16)
Br C3 C4 H4 . . . . -2(3)
C2 C3 C4 C5 . . . . -2.0(4)
C2 C3 C4 H4 . . . . -178(3)
C3 C4 C5 C9 . . . . -171.44(19)
C3 C4 C5 C1 . . . 3_665 2.8(4)
H4 C4 C5 C9 . . . . 4(3)
H4 C4 C5 C1 . . . 3_665 179(3)
C4 C5 C9 O3 . . . . 115.8(3)
C4 C5 C9 O4 . . . . -60.5(3)
C1 C5 C9 O3 3_665 . . . -58.2(3)
C1 C5 C9 O4 3_665 . . . 125.5(3)
C4 C5 C1 C1 . . 3_665 . -.9(3)
C9 C5 C1 C1 . . 3_665 . 172.73(19)
O2 C7 C8 H81 . . . . -63(3)
O2 C7 C8 H82 . . . . 57(2)
O2 C7 C8 H83 . . . . 173(2)
H71 C7 C8 H81 . . . . -177(3)
H71 C7 C8 H82 . . . . -57(3)
H71 C7 C8 H83 . . . . 59(3)
H72 C7 C8 H81 . . . . 58(3)
H72 C7 C8 H82 . . . . 178(3)
H72 C7 C8 H83 . . . . -65(3)
O4 C10 C11 H111 . . . . -55(3)
O4 C10 C11 H112 . . . . 60(3)
O4 C10 C11 H113 . . . . -177(3)
H101 C10 C11 H111 . . . . -173(3)
H101 C10 C11 H112 . . . . -58(3)
H101 C10 C11 H113 . . . . 65(3)
H102 C10 C11 H111 . . . . 61(3)
H102 C10 C11 H112 . . . . 177(3)
H102 C10 C11 H113 . . . . -61(3)
